data_7221987
loop_
_publ_author_name
'Tahier, Tayyibah'
'Oliver, Clive L.'

_publ_section_title
;
 In situ variable-temperature single crystal X-ray diffraction studies of
 the single-crystal-to-single-crystal dehydration and rehydration of a
 mixed-ligand 2D zinc metal--organic framework using trimesate and
 4,4&#x2032;-bipyridine-N,N&#x2032;-dioxide as ligands
;
_journal_issue 46
_journal_name_full CrystEngComm
_journal_page_first 8946
_journal_paper_doi 10.1039/C5CE01297J
_journal_volume 17
_journal_year 2015
_chemical_formula_moiety 'C57 H42 N6 O42 S3 Zn9'
_chemical_formula_sum 'C57 H42 N6 O42 S3 Zn9'
_chemical_formula_weight 2167.47
_space_group_crystal_system trigonal
_space_group_IT_number 146
_space_group_name_Hall 'R 3'
_space_group_name_H-M_alt 'R 3'
_symmetry_space_group_name_Hall 'R 3'
_symmetry_space_group_name_H-M 'R 3 :H'
_atom_sites_solution_hydrogens mixed
_atom_sites_solution_primary direct
_audit_creation_date 2015-06-06
_audit_creation_method
;
Olex2 1.2
(compiled 2015.01.26 svn.r3150 for OlexSys, GUI svn.r4998)
;
_audit_update_record
;
2015-06-06 deposited with the CCDC.
2015-09-02 downloaded from the CCDC.
;
_cell_angle_alpha 90
_cell_angle_beta 90
_cell_angle_gamma 120
_cell_formula_units_Z 3
_cell_length_a 18.723(5)
_cell_length_b 18.723(5)
_cell_length_c 21.353(6)
_cell_measurement_reflns_used 3514
_cell_measurement_temperature 298
_cell_measurement_theta_max 24.54
_cell_measurement_theta_min 2.86
_cell_volume 6482(3)
_computing_cell_refinement 'SAINT v8.34A (Bruker, 2013)'
_computing_data_reduction 'SAINT v8.34A (Bruker, 2013)'
_computing_molecular_graphics 'Olex2 (Dolomanov et al., 2009)'
_computing_publication_material 'Olex2 (Dolomanov et al., 2009)'
_computing_structure_refinement 'ShelXL (Sheldrick, 2008)'
_computing_structure_solution 'ShelXT (Sheldrick, 2015)'
_diffrn_ambient_temperature 298.0
_diffrn_measured_fraction_theta_full 0.998
_diffrn_measured_fraction_theta_max 0.988
_diffrn_measurement_device_type 'Bruker APEX-II CCD'
_diffrn_measurement_method '\f and \w scans'
_diffrn_radiation_type MoK\a
_diffrn_radiation_wavelength 0.71073
_diffrn_reflns_av_R_equivalents 0.0403
_diffrn_reflns_av_unetI/netI 0.1511
_diffrn_reflns_laue_measured_fraction_full 0.998
_diffrn_reflns_laue_measured_fraction_max 0.988
_diffrn_reflns_limit_h_max 25
_diffrn_reflns_limit_h_min -26
_diffrn_reflns_limit_k_max 25
_diffrn_reflns_limit_k_min -26
_diffrn_reflns_limit_l_max 30
_diffrn_reflns_limit_l_min -25
_diffrn_reflns_number 10863
_diffrn_reflns_point_group_measured_fraction_full 0.915
_diffrn_reflns_point_group_measured_fraction_max 0.857
_diffrn_reflns_theta_full 26.000
_diffrn_reflns_theta_max 30.712
_diffrn_reflns_theta_min 2.284
_diffrn_standards_number 0
_exptl_absorpt_coefficient_mu 2.615
_exptl_absorpt_correction_type none
_exptl_crystal_colour 'clear colourless'
_exptl_crystal_colour_lustre clear
_exptl_crystal_colour_primary colourless
_exptl_crystal_density_diffrn 1.666
_exptl_crystal_description rhombohedral
_exptl_crystal_F_000 3240
_exptl_crystal_size_max 0.4
_exptl_crystal_size_mid 0.388
_exptl_crystal_size_min 0.351
_refine_diff_density_max 0.924
_refine_diff_density_min -0.704
_refine_diff_density_rms 0.108
_refine_ls_abs_structure_details
;
 Flack x determined using 1502 quotients [(I+)-(I-)]/[(I+)+(I-)]
 (Parsons, Flack and Wagner, Acta Cryst. B69 (2013) 249-259).
;
_refine_ls_abs_structure_Flack 0.001(19)
_refine_ls_extinction_method none
_refine_ls_goodness_of_fit_ref 0.911
_refine_ls_hydrogen_treatment constr
_refine_ls_matrix_type full
_refine_ls_number_parameters 354
_refine_ls_number_reflns 7156
_refine_ls_number_restraints 1
_refine_ls_restrained_S_all 0.911
_refine_ls_R_factor_all 0.0880
_refine_ls_R_factor_gt 0.0556
_refine_ls_shift/su_max 0.000
_refine_ls_shift/su_mean 0.000
_refine_ls_structure_factor_coef Fsqd
_refine_ls_weighting_details 'w=1/[\s^2^(Fo^2^)] where P=(Fo^2^+2Fc^2^)/3'
_refine_ls_weighting_scheme calc
_refine_ls_wR_factor_gt 0.1379
_refine_ls_wR_factor_ref 0.1590
_reflns_Friedel_coverage 0.733
_reflns_friedel_fraction_full 0.832
_reflns_friedel_fraction_max 0.725
_reflns_number_gt 4835
_reflns_number_total 7156
_reflns_threshold_expression 'I > 2\s(I)'
_cod_data_source_file c5ce01297j2.cif
_cod_data_source_block 298kimm
_cod_depositor_comments 'Adding full bibliography for 7221983--7221988.cif.'
_cod_original_cell_volume 6483(4)
_cod_database_code 7221987
_shelx_space_group_comment
;
The symmetry employed for this shelxl refinement is uniquely defined
by the following loop, which should always be used as a source of
symmetry information in preference to the above space-group names.
They are only intended as comments.
;
_olex2_refinement_description
;
1. Twinned data refinement
 Scales: 0.794(4) 0.206(4)
2. Fixed Uiso
 At 1.2 times of:
  All C(H) groups, All O(H) groups
 At 1.5 times of:
  All O(H,H) groups
3.a Rotating group:
 O3W(H3WA,H3WB)
3.b Ternary CH refined with riding coordinates:
 O9(H9)
3.c Aromatic/amide H refined with riding coordinates:
 C11(H11), C16(H16), C2(H2), C10(H10), C6(H6), C13(H13), C4(H4), C19(H19),
 C17(H17), C14(H14), C18(H18)
;
_shelx_shelxl_version_number 2014/7
_olex2_submission_special_instructions 'No special instructions were received'

loop_
_space_group_symop_operation_xyz
'x, y, z'
'-y, x-y, z'
'-x+y, -x, z'
'x+2/3, y+1/3, z+1/3'
'-y+2/3, x-y+1/3, z+1/3'
'-x+y+2/3, -x+1/3, z+1/3'
'x+1/3, y+2/3, z+2/3'
'-y+1/3, x-y+2/3, z+2/3'
'-x+y+1/3, -x+2/3, z+2/3'

loop_
_atom_site_label
_atom_site_type_symbol
_atom_site_fract_x
_atom_site_fract_y
_atom_site_fract_z
_atom_site_U_iso_or_equiv
_atom_site_adp_type
_atom_site_occupancy
_atom_site_site_symmetry_order
_atom_site_calc_flag
_atom_site_refinement_flags_posn
Zn01 Zn -0.54418(6) -0.65871(7) -0.51714(4) 0.0341(2) Uani 1 1 d .
Zn02 Zn -0.65248(7) -0.56239(9) -0.53023(7) 0.0525(3) Uani 1 1 d .
Zn03 Zn -0.74282(7) -0.75313(7) -0.53962(5) 0.0439(3) Uani 1 1 d .
S1 S -0.63297(16) -0.64455(17) -0.64431(10) 0.0477(6) Uani 1 1 d .
O9 O -0.6517(4) -0.6602(4) -0.4957(3) 0.0403(14) Uani 1 1 d .
H9 H -0.6611 -0.6645 -0.4504 0.048 Uiso 1 1 calc R
O3 O -0.1797(4) -0.3875(4) -0.5244(3) 0.0405(15) Uani 1 1 d .
O4S O -0.6217(6) -0.6386(6) -0.7112(3) 0.075(3) Uani 1 1 d .
O1AA O -0.4739(4) -0.5327(4) -0.5071(3) 0.0459(16) Uani 1 1 d .
O7 O -0.5187(4) -0.6670(4) -0.4237(3) 0.0438(15) Uani 1 1 d .
O0AA O -0.5459(5) -0.4666(4) -0.5126(4) 0.0544(18) Uani 1 1 d .
O8 O -0.6632(5) -1.2140(4) -0.2930(3) 0.0531(18) Uani 1 1 d .
O1S O -0.5597(4) -0.6378(5) -0.6135(3) 0.0446(15) Uani 1 1 d .
O4 O -0.1091(5) -0.2506(4) -0.5253(4) 0.0527(18) Uani 1 1 d .
O3S O -0.6479(6) -0.5789(6) -0.6224(4) 0.069(2) Uani 1 1 d .
O6 O -0.3979(6) -0.1679(5) -0.5223(5) 0.072(3) Uani 1 1 d .
O2S O -0.7052(5) -0.7243(5) -0.6273(3) 0.059(2) Uani 1 1 d .
N2 N -0.6453(5) -1.1428(5) -0.3159(3) 0.0395(17) Uani 1 1 d .
N1 N -0.5372(5) -0.7411(5) -0.4032(3) 0.0378(16) Uani 1 1 d .
C11 C -0.5010(6) -0.8447(6) -0.3928(4) 0.042(2) Uani 1 1 d .
H11 H -0.4622 -0.8615 -0.3973 0.050 Uiso 1 1 calc R
C1 C -0.4013(5) -0.3892(5) -0.5139(4) 0.0321(17) Uani 1 1 d .
C16 C -0.5442(6) -1.0085(6) -0.3456(4) 0.041(2) Uani 1 1 d .
H16 H -0.4890 -0.9707 -0.3537 0.049 Uiso 1 1 calc R
C3 C -0.2526(6) -0.3157(6) -0.5208(4) 0.0362(19) Uani 1 1 d .
C2 C -0.3279(6) -0.3896(6) -0.5176(4) 0.0365(19) Uani 1 1 d .
H2 H -0.3286 -0.4396 -0.5179 0.044 Uiso 1 1 calc R
C15 C -0.6019(6) -0.9847(5) -0.3518(3) 0.0338(17) Uani 1 1 d .
C10 C -0.4828(6) -0.7675(6) -0.4114(4) 0.043(2) Uani 1 1 d .
H10 H -0.4320 -0.7327 -0.4299 0.052 Uiso 1 1 calc R
C6 C -0.4009(6) -0.3152(5) -0.5158(4) 0.0376(19) Uani 1 1 d .
H6 H -0.4503 -0.3146 -0.5140 0.045 Uiso 1 1 calc R
O5 O -0.2596(5) -0.0963(4) -0.5304(4) 0.059(2) Uani 1 1 d .
C12 C -0.5784(6) -0.8981(5) -0.3670(4) 0.0365(18) Uani 1 1 d .
C7 C -0.4817(6) -0.4708(5) -0.5111(4) 0.0380(19) Uani 1 1 d .
C13 C -0.6317(6) -0.8676(6) -0.3582(4) 0.044(2) Uani 1 1 d .
H13 H -0.6828 -0.9009 -0.3396 0.052 Uiso 1 1 calc R
C4 C -0.2525(6) -0.2411(6) -0.5215(4) 0.0380(19) Uani 1 1 d .
H4 H -0.2030 -0.1912 -0.5228 0.046 Uiso 1 1 calc R
C8 C -0.1743(6) -0.3195(6) -0.5240(4) 0.0371(19) Uani 1 1 d .
C19 C -0.6822(7) -1.0446(7) -0.3438(4) 0.044(2) Uani 1 1 d .
H19 H -0.7232 -1.0311 -0.3505 0.053 Uiso 1 1 calc R
C17 C -0.5665(6) -1.0882(6) -0.3276(4) 0.043(2) Uani 1 1 d .
H17 H -0.5265 -1.1034 -0.3236 0.051 Uiso 1 1 calc R
C5 C -0.3271(6) -0.2422(6) -0.5204(4) 0.0361(17) Uani 1 1 d .
C14 C -0.6103(6) -0.7898(6) -0.3764(4) 0.043(2) Uani 1 1 d .
H14 H -0.6468 -0.7704 -0.3701 0.052 Uiso 1 1 calc R
C9 C -0.3282(8) -0.1628(6) -0.5245(5) 0.048(2) Uani 1 1 d .
C18 C -0.7052(6) -1.1238(7) -0.3263(4) 0.045(2) Uani 1 1 d .
H18 H -0.7605 -1.1634 -0.3218 0.055 Uiso 1 1 calc R
O3W O -0.4422(4) -0.6622(4) -0.5482(3) 0.0383(14) Uani 1 1 d .
H3WA H -0.4552 -0.7123 -0.5581 0.057 Uiso 1 1 d GR
H3WB H -0.4043 -0.6448 -0.5194 0.057 Uiso 1 1 d GR

loop_
_atom_site_aniso_label
_atom_site_aniso_U_11
_atom_site_aniso_U_22
_atom_site_aniso_U_33
_atom_site_aniso_U_23
_atom_site_aniso_U_13
_atom_site_aniso_U_12
Zn01 0.0275(5) 0.0327(6) 0.0422(5) 0.0016(4) -0.0021(4) 0.0151(5)
Zn02 0.0270(6) 0.0500(8) 0.0732(7) 0.0005(6) -0.0022(6) 0.0137(6)
Zn03 0.0293(6) 0.0435(7) 0.0624(7) -0.0044(5) -0.0054(5) 0.0209(5)
S1 0.0433(14) 0.0656(18) 0.0385(12) 0.0018(10) -0.0059(9) 0.0305(13)
O9 0.027(3) 0.045(4) 0.041(3) -0.001(2) 0.002(2) 0.012(3)
O3 0.044(4) 0.033(3) 0.050(4) -0.003(3) -0.005(3) 0.024(3)
O4S 0.083(6) 0.106(7) 0.035(4) 0.007(4) -0.006(4) 0.048(6)
O1AA 0.040(4) 0.030(4) 0.062(4) -0.003(3) -0.001(3) 0.013(3)
O7 0.054(4) 0.025(3) 0.050(3) -0.004(3) -0.010(3) 0.018(3)
O0AA 0.045(5) 0.031(4) 0.089(5) -0.006(3) -0.002(4) 0.020(4)
O8 0.048(4) 0.035(4) 0.072(4) 0.017(3) 0.007(3) 0.018(3)
O1S 0.031(3) 0.059(5) 0.046(3) 0.002(3) -0.005(2) 0.024(3)
O4 0.037(4) 0.030(4) 0.083(5) 0.001(3) 0.011(3) 0.011(3)
O3S 0.086(7) 0.084(6) 0.067(5) 0.014(4) 0.000(4) 0.064(6)
O6 0.056(5) 0.035(4) 0.127(8) -0.001(4) -0.022(5) 0.026(4)
O2S 0.042(4) 0.072(5) 0.053(4) -0.007(4) -0.012(3) 0.021(4)
N2 0.050(5) 0.035(4) 0.039(4) 0.004(3) -0.001(3) 0.026(4)
N1 0.045(4) 0.035(4) 0.034(3) 0.000(3) -0.004(3) 0.020(4)
C11 0.046(6) 0.043(5) 0.045(5) 0.005(4) 0.004(4) 0.029(5)
C1 0.035(5) 0.021(4) 0.041(4) -0.004(3) -0.001(3) 0.015(4)
C16 0.041(5) 0.039(5) 0.042(5) 0.005(4) 0.002(4) 0.019(4)
C3 0.039(5) 0.034(5) 0.034(4) 0.002(3) -0.001(3) 0.017(4)
C2 0.052(6) 0.030(4) 0.032(4) -0.003(3) -0.006(4) 0.025(4)
C15 0.042(5) 0.028(4) 0.030(4) 0.003(3) 0.004(3) 0.017(4)
C10 0.031(5) 0.038(5) 0.059(6) 0.007(4) 0.001(4) 0.016(4)
C6 0.040(5) 0.034(5) 0.044(5) 0.003(3) -0.004(4) 0.023(4)
O5 0.059(5) 0.024(4) 0.091(5) 0.000(3) 0.011(4) 0.019(4)
C12 0.052(6) 0.037(5) 0.031(4) 0.003(3) 0.000(3) 0.030(4)
C7 0.041(5) 0.027(5) 0.042(4) -0.004(3) -0.002(4) 0.014(4)
C13 0.050(6) 0.041(5) 0.045(5) 0.008(4) 0.014(4) 0.027(5)
C4 0.043(5) 0.028(4) 0.045(5) -0.003(3) -0.009(4) 0.019(4)
C8 0.035(5) 0.037(5) 0.037(4) -0.004(4) -0.001(3) 0.016(4)
C19 0.055(6) 0.048(6) 0.041(5) 0.003(4) -0.002(4) 0.034(5)
C17 0.039(5) 0.052(6) 0.042(5) 0.003(4) 0.001(4) 0.027(5)
C5 0.037(5) 0.029(4) 0.047(4) 0.002(3) -0.003(4) 0.021(4)
C14 0.051(6) 0.035(5) 0.050(5) 0.003(4) 0.007(4) 0.027(5)
C9 0.056(7) 0.032(5) 0.066(6) -0.011(4) -0.013(5) 0.030(5)
C18 0.040(5) 0.045(6) 0.052(5) 0.005(4) -0.001(4) 0.021(5)
O3W 0.031(3) 0.040(4) 0.051(3) 0.002(3) -0.002(3) 0.023(3)

loop_
_atom_type_symbol
_atom_type_description
_atom_type_scat_dispersion_real
_atom_type_scat_dispersion_imag
_atom_type_scat_source
C C 0.0033 0.0016 'International Tables Vol C Tables 4.2.6.8 and 6.1.1.4'
H H 0.0000 0.0000 'International Tables Vol C Tables 4.2.6.8 and 6.1.1.4'
N N 0.0061 0.0033 'International Tables Vol C Tables 4.2.6.8 and 6.1.1.4'
O O 0.0106 0.0060 'International Tables Vol C Tables 4.2.6.8 and 6.1.1.4'
S S 0.1246 0.1234 'International Tables Vol C Tables 4.2.6.8 and 6.1.1.4'
Zn Zn 0.2839 1.4301 'International Tables Vol C Tables 4.2.6.8 and 6.1.1.4'

loop_
_geom_angle_atom_site_label_1
_geom_angle_atom_site_label_2
_geom_angle_atom_site_label_3
_geom_angle
_geom_angle_site_symmetry_1
_geom_angle_site_symmetry_3
O9 Zn01 O3 89.5(3) . 2_445
O9 Zn01 O1AA 93.1(3) . .
O9 Zn01 O7 92.6(3) . .
O9 Zn01 O1S 89.7(2) . .
O9 Zn01 O3W 173.6(3) . .
O1AA Zn01 O3 176.4(3) . 2_445
O1AA Zn01 O7 86.9(3) . .
O1AA Zn01 O1S 87.6(3) . .
O7 Zn01 O3 90.4(2) . 2_445
O7 Zn01 O1S 174.2(3) . .
O1S Zn01 O3 95.0(3) . 2_445
O3W Zn01 O3 87.8(2) . 2_445
O3W Zn01 O1AA 89.9(3) . .
O3W Zn01 O7 93.2(3) . .
O3W Zn01 O1S 84.8(2) . .
O9 Zn02 Zn03 37.93(18) . .
O9 Zn02 O3S 101.7(3) . .
O0AA Zn02 Zn03 142.6(2) . .
O0AA Zn02 O9 107.6(3) . .
O0AA Zn02 O3S 103.3(4) . .
O0AA Zn02 O6 141.3(4) . 3_445
O3S Zn02 Zn03 78.4(3) . .
O6 Zn02 Zn03 72.8(3) 3_445 .
O6 Zn02 O9 98.3(3) 3_445 .
O6 Zn02 O3S 98.8(4) 3_445 .
O9 Zn03 Zn02 38.37(18) . .
O9 Zn03 O2S 100.2(3) . .
O4 Zn03 Zn02 151.9(2) 2_445 .
O4 Zn03 O9 114.3(3) 2_445 .
O4 Zn03 O2S 105.1(4) 2_445 .
O2S Zn03 Zn02 80.3(3) . .
O5 Zn03 Zn02 81.7(3) 3_445 .
O5 Zn03 O9 106.8(3) 3_445 .
O5 Zn03 O4 121.3(3) 3_445 2_445
O5 Zn03 O2S 106.8(4) 3_445 .
O4S S1 O1S 110.1(5) . .
O4S S1 O3S 109.4(5) . .
O4S S1 O2S 110.3(5) . .
O1S S1 O2S 108.8(4) . .
O3S S1 O1S 110.3(5) . .
O3S S1 O2S 107.9(5) . .
Zn01 O9 H9 111.0 . .
Zn02 O9 Zn01 111.5(3) . .
Zn02 O9 H9 111.0 . .
Zn03 O9 Zn01 108.6(3) . .
Zn03 O9 Zn02 103.7(3) . .
Zn03 O9 H9 111.0 . .
C8 O3 Zn01 146.4(7) . 3_545
C7 O1AA Zn01 139.1(7) . .
N1 O7 Zn01 116.5(5) . .
C7 O0AA Zn02 121.7(6) . .
S1 O1S Zn01 128.4(4) . .
C8 O4 Zn03 113.9(7) . 3_545
S1 O3S Zn02 118.9(4) . .
C9 O6 Zn02 135.1(8) . 2_455
S1 O2S Zn03 122.0(4) . .
O8 N2 C17 118.6(8) . .
O8 N2 C18 120.6(8) . .
C17 N2 C18 120.8(8) . .
O7 N1 C10 119.5(8) . .
O7 N1 C14 119.9(8) . .
C14 N1 C10 120.6(8) . .
C10 C11 H11 120.2 . .
C10 C11 C12 119.6(9) . .
C12 C11 H11 120.2 . .
C2 C1 C6 119.9(8) . .
C2 C1 C7 119.0(8) . .
C6 C1 C7 121.1(8) . .
C15 C16 H16 119.5 . .
C15 C16 C17 121.0(9) . .
C17 C16 H16 119.5 . .
C2 C3 C8 118.7(8) . .
C4 C3 C2 119.1(9) . .
C4 C3 C8 122.2(8) . .
C1 C2 C3 120.7(8) . .
C1 C2 H2 119.6 . .
C3 C2 H2 119.6 . .
C16 C15 C12 121.7(8) . .
C19 C15 C16 116.6(8) . .
C19 C15 C12 121.7(8) . .
N1 C10 C11 121.0(9) . .
N1 C10 H10 119.5 . .
C11 C10 H10 119.5 . .
C1 C6 H6 120.2 . .
C5 C6 C1 119.7(9) . .
C5 C6 H6 120.2 . .
C9 O5 Zn03 125.0(7) . 2_455
C11 C12 C15 120.1(8) . .
C13 C12 C11 117.4(8) . .
C13 C12 C15 122.5(8) . .
O1AA C7 O0AA 129.1(9) . .
O1AA C7 C1 115.0(9) . .
O0AA C7 C1 115.9(8) . .
C12 C13 H13 119.5 . .
C14 C13 C12 120.9(9) . .
C14 C13 H13 119.5 . .
C3 C4 H4 120.4 . .
C5 C4 C3 119.1(9) . .
C5 C4 H4 120.4 . .
O3 C8 O4 126.9(10) . .
O3 C8 C3 118.2(9) . .
O4 C8 C3 114.9(9) . .
C15 C19 H19 118.6 . .
C15 C19 C18 122.9(9) . .
C18 C19 H19 118.6 . .
N2 C17 C16 120.0(9) . .
N2 C17 H17 120.0 . .
C16 C17 H17 120.0 . .
C6 C5 C4 121.4(8) . .
C6 C5 C9 118.8(9) . .
C4 C5 C9 119.8(9) . .
N1 C14 C13 120.5(9) . .
N1 C14 H14 119.8 . .
C13 C14 H14 119.8 . .
O6 C9 O5 125.3(9) . .
O6 C9 C5 116.7(10) . .
O5 C9 C5 118.0(10) . .
N2 C18 C19 118.4(10) . .
N2 C18 H18 120.8 . .
C19 C18 H18 120.8 . .
Zn01 O3W H3WA 110.5 . .
Zn01 O3W H3WB 110.9 . .
H3WA O3W H3WB 108.2 . .

loop_
_geom_bond_atom_site_label_1
_geom_bond_atom_site_label_2
_geom_bond_distance
_geom_bond_site_symmetry_2
Zn01 O9 2.050(6) .
Zn01 O3 2.171(7) 2_445
Zn01 O1AA 2.059(7) .
Zn01 O7 2.075(6) .
Zn01 O1S 2.141(6) .
Zn01 O3W 2.053(6) .
Zn02 Zn03 3.101(2) .
Zn02 O9 1.981(6) .
Zn02 O0AA 1.940(8) .
Zn02 O3S 2.001(8) .
Zn02 O6 1.947(8) 3_445
Zn03 O9 1.962(6) .
Zn03 O4 1.939(8) 2_445
Zn03 O2S 1.979(7) .
Zn03 O5 1.899(7) 3_445
S1 O4S 1.439(7) .
S1 O1S 1.469(6) .
S1 O3S 1.468(9) .
S1 O2S 1.473(9) .
O9 H9 0.9800 .
O3 Zn01 2.171(7) 3_545
O3 C8 1.224(12) .
O1AA C7 1.242(12) .
O7 N1 1.325(9) .
O0AA C7 1.244(12) .
O8 N2 1.297(9) .
O4 Zn03 1.939(8) 3_545
O4 C8 1.257(11) .
O6 Zn02 1.947(8) 2_455
O6 C9 1.261(15) .
N2 C17 1.332(12) .
N2 C18 1.354(12) .
N1 C10 1.349(12) .
N1 C14 1.336(12) .
C11 H11 0.9300 .
C11 C10 1.366(13) .
C11 C12 1.397(13) .
C1 C2 1.381(13) .
C1 C6 1.382(12) .
C1 C7 1.519(12) .
C16 H16 0.9300 .
C16 C15 1.365(13) .
C16 C17 1.387(14) .
C3 C2 1.399(13) .
C3 C4 1.397(13) .
C3 C8 1.504(14) .
C2 H2 0.9300 .
C15 C12 1.488(11) .
C15 C19 1.364(14) .
C10 H10 0.9300 .
C6 H6 0.9300 .
C6 C5 1.378(13) .
O5 Zn03 1.899(7) 2_455
O5 C9 1.271(14) .
C12 C13 1.389(13) .
C13 H13 0.9300 .
C13 C14 1.360(13) .
C4 H4 0.9300 .
C4 C5 1.387(13) .
C19 H19 0.9300 .
C19 C18 1.374(14) .
C17 H17 0.9300 .
C5 C9 1.499(12) .
C14 H14 0.9300 .
C18 H18 0.9300 .
O3W H3WA 0.8694 .
O3W H3WB 0.8699 .

loop_
_geom_torsion_atom_site_label_1
_geom_torsion_atom_site_label_2
_geom_torsion_atom_site_label_3
_geom_torsion_atom_site_label_4
_geom_torsion
_geom_torsion_site_symmetry_1
Zn01 O3 C8 O4 9.8(17) 3_545
Zn01 O3 C8 C3 -169.3(7) 3_545
Zn01 O1AA C7 O0AA 15.3(17) .
Zn01 O1AA C7 C1 -165.5(6) .
Zn01 O7 N1 C10 84.6(9) .
Zn01 O7 N1 C14 -93.3(8) .
Zn02 O0AA C7 O1AA -16.3(14) .
Zn02 O0AA C7 C1 164.5(6) .
Zn02 O6 C9 O5 3.7(19) 2_455
Zn02 O6 C9 C5 -175.6(7) 2_455
Zn03 O4 C8 O3 8.0(12) 3_545
Zn03 O4 C8 C3 -172.9(5) 3_545
Zn03 O5 C9 O6 -1.7(16) 2_455
Zn03 O5 C9 C5 177.5(6) 2_455
O4S S1 O1S Zn01 -170.5(6) .
O4S S1 O3S Zn02 -172.7(6) .
O4S S1 O2S Zn03 -177.5(5) .
O7 N1 C10 C11 -177.7(8) .
O7 N1 C14 C13 176.5(8) .
O8 N2 C17 C16 -173.0(8) .
O8 N2 C18 C19 172.7(8) .
O1S S1 O3S Zn02 -51.5(7) .
O1S S1 O2S Zn03 61.6(6) .
O3S S1 O1S Zn01 68.7(7) .
O3S S1 O2S Zn03 -58.0(6) .
O2S S1 O1S Zn01 -49.5(7) .
O2S S1 O3S Zn02 67.2(7) .
C11 C12 C13 C14 2.6(14) .
C1 C6 C5 C4 -1.6(14) .
C1 C6 C5 C9 178.0(8) .
C16 C15 C12 C11 18.4(12) .
C16 C15 C12 C13 -163.4(9) .
C16 C15 C19 C18 4.3(12) .
C3 C4 C5 C6 2.7(14) .
C3 C4 C5 C9 -176.9(8) .
C2 C1 C6 C5 -1.0(13) .
C2 C1 C7 O1AA 5.8(12) .
C2 C1 C7 O0AA -174.9(8) .
C2 C3 C4 C5 -1.2(13) .
C2 C3 C8 O3 0.7(11) .
C2 C3 C8 O4 -178.4(8) .
C15 C16 C17 N2 -0.1(14) .
C15 C12 C13 C14 -175.7(8) .
C15 C19 C18 N2 0.8(13) .
C10 N1 C14 C13 -1.5(14) .
C10 C11 C12 C15 174.6(8) .
C10 C11 C12 C13 -3.7(13) .
C6 C1 C2 C3 2.5(12) .
C6 C1 C7 O1AA -177.3(8) .
C6 C1 C7 O0AA 2.1(12) .
C6 C5 C9 O6 1.3(15) .
C6 C5 C9 O5 -178.0(9) .
C12 C11 C10 N1 2.4(14) .
C12 C15 C19 C18 -176.3(8) .
C12 C13 C14 N1 0.0(15) .
C7 C1 C2 C3 179.5(7) .
C7 C1 C6 C5 -177.9(8) .
C4 C3 C2 C1 -1.3(12) .
C4 C3 C8 O3 -178.5(8) .
C4 C3 C8 O4 2.3(12) .
C4 C5 C9 O6 -179.1(9) .
C4 C5 C9 O5 1.6(14) .
C8 C3 C2 C1 179.4(7) .
C8 C3 C4 C5 178.0(8) .
C19 C15 C12 C11 -161.0(8) .
C19 C15 C12 C13 17.2(12) .
C17 N2 C18 C19 -5.7(13) .
C17 C16 C15 C12 175.9(8) .
C17 C16 C15 C19 -4.6(13) .
C14 N1 C10 C11 0.3(14) .
C18 N2 C17 C16 5.4(13) .

loop_
_twin_individual_id
_twin_individual_mass_fraction_refined
1 0.794(4)
2 0.206(4)
